data_7000338
loop_
_publ_author_name
'Liu, Bo'
'Cui, Dongmei'

_publ_section_title
;
 Rare-earth metal complexes stabilized by amino-phosphine ligand.
 Reaction with mesityl azide and catalysis of the cycloaddition of
 organic azides and aromatic alkynes
;
_journal_issue 3
_journal_name_full 'Dalton Transactions'
_journal_page_first 550
_journal_page_last 556
_journal_paper_doi 10.1039/b811363g
_journal_year 2009
_chemical_formula_sum 'C60 H72 Lu N6 P'
_chemical_formula_weight 1083.18
_chemical_name_systematic
;
?
;
_space_group_IT_number 2
_symmetry_cell_setting triclinic
_symmetry_space_group_name_Hall '-P 1'
_symmetry_space_group_name_H-M 'P -1'
_atom_sites_solution_hydrogens geom
_atom_sites_solution_primary direct
_atom_sites_solution_secondary difmap
_audit_creation_method SHELXL-97
_cell_angle_alpha 71.435(3)
_cell_angle_beta 84.227(3)
_cell_angle_gamma 83.052(3)
_cell_formula_units_Z 2
_cell_length_a 13.2430(19)
_cell_length_b 13.321(2)
_cell_length_c 19.106(3)
_cell_measurement_temperature 187(2)
_cell_volume 3164.7(8)
_computing_cell_refinement 'Bruker SMART'
_computing_data_collection 'Bruker SMART'
_computing_data_reduction 'Bruker SAINT'
_computing_molecular_graphics 'Bruker SHELXTL'
_computing_publication_material 'Bruker SHELXTL'
_computing_structure_refinement 'SHELXL-97 (Sheldrick, 1997)'
_computing_structure_solution 'SHELXS-97 (Sheldrick, 1990)'
_diffrn_ambient_temperature 187(2)
_diffrn_measured_fraction_theta_full 0.970
_diffrn_measured_fraction_theta_max 0.970
_diffrn_measurement_device_type 'CCD area detector'
_diffrn_measurement_method 'phi and omega scans'
_diffrn_radiation_monochromator graphite
_diffrn_radiation_source 'fine-focus sealed tube'
_diffrn_radiation_type MoK\a
_diffrn_radiation_wavelength 0.71073
_diffrn_reflns_av_R_equivalents 0.0914
_diffrn_reflns_av_sigmaI/netI 0.2415
_diffrn_reflns_limit_h_max 16
_diffrn_reflns_limit_h_min -16
_diffrn_reflns_limit_k_max 16
_diffrn_reflns_limit_k_min -16
_diffrn_reflns_limit_l_max 14
_diffrn_reflns_limit_l_min -23
_diffrn_reflns_number 17730
_diffrn_reflns_theta_full 26.02
_diffrn_reflns_theta_max 26.02
_diffrn_reflns_theta_min 2.25
_exptl_absorpt_coefficient_mu 1.622
_exptl_absorpt_correction_T_max 0.8329
_exptl_absorpt_correction_T_min 0.6769
_exptl_absorpt_correction_type multi-scan
_exptl_crystal_density_diffrn 1.137
_exptl_crystal_density_method 'not measured'
_exptl_crystal_F_000 1120
_exptl_crystal_size_max 0.26
_exptl_crystal_size_mid 0.17
_exptl_crystal_size_min 0.12
_refine_diff_density_max 1.571
_refine_diff_density_min -1.273
_refine_diff_density_rms 0.169
_refine_ls_extinction_method none
_refine_ls_goodness_of_fit_ref 0.969
_refine_ls_hydrogen_treatment constr
_refine_ls_matrix_type full
_refine_ls_number_parameters 626
_refine_ls_number_reflns 12117
_refine_ls_number_restraints 48
_refine_ls_restrained_S_all 0.968
_refine_ls_R_factor_all 0.1808
_refine_ls_R_factor_gt 0.0906
_refine_ls_shift/su_max 0.044
_refine_ls_shift/su_mean 0.001
_refine_ls_structure_factor_coef Fsqd
_refine_ls_weighting_details 'calc w=1/[\s^2^(Fo^2^)+(0.0763P)^2^+0.0000P] where P=(Fo^2^+2Fc^2^)/3'
_refine_ls_weighting_scheme calc
_refine_ls_wR_factor_gt 0.1660
_refine_ls_wR_factor_ref 0.2072
_reflns_number_gt 6317
_reflns_number_total 12117
_reflns_threshold_expression >2sigma(I)
_cod_data_source_file b811363g.txt
_cod_data_source_block complex_4
_cod_depositor_comments
;
The following automatic conversions were performed:
'_symmetry_cell_setting' value 'Triclinic' changed to 'triclinic'
according to '/home/saulius/struct/CIF-dictionaries/cif_core.dic'
dictionary named 'cif_core.dic' version 2.4.1 from
2010-06-29.

'_exptl_absorpt_correction_type' value 'Multi-scan' changed
to 'multi-scan' according to
'/home/saulius/struct/CIF-dictionaries/cif_core.dic' dictionary named
'cif_core.dic' version 2.4.1 from 2010-06-29.

Automatic conversion script
Id: cif_fix_enum 1527 2010-12-29 10:47:43Z saulius 
;
_cod_original_cell_volume 3164.6(8)
_cod_original_sg_symbol_H-M P-1
_cod_database_code 7000338

loop_
_symmetry_equiv_pos_as_xyz
'x, y, z'
'-x, -y, -z'

loop_
_atom_site_label
_atom_site_type_symbol
_atom_site_fract_x
_atom_site_fract_y
_atom_site_fract_z
_atom_site_U_iso_or_equiv
_atom_site_adp_type
_atom_site_occupancy
_atom_site_symmetry_multiplicity
_atom_site_calc_flag
_atom_site_refinement_flags
_atom_site_disorder_assembly
_atom_site_disorder_group
C1 C 0.7297(9) -0.1074(9) 0.1590(7) 0.038(3) Uani 1 1 d . . .
C2 C 0.6739(9) -0.0110(9) 0.1188(7) 0.038(3) Uani 1 1 d . . .
C3 C 0.5762(9) -0.0134(10) 0.0977(7) 0.046(3) Uani 1 1 d . . .
H3 H 0.5390 0.0511 0.0717 0.055 Uiso 1 1 calc R . .
C4 C 0.5342(9) -0.1066(11) 0.1139(7) 0.040(3) Uani 1 1 d . . .
H4 H 0.4678 -0.1067 0.0992 0.048 Uiso 1 1 calc R . .
C5 C 0.5863(9) -0.2010(11) 0.1515(7) 0.046(3) Uani 1 1 d . . .
H5 H 0.5560 -0.2657 0.1617 0.055 Uiso 1 1 calc R . .
C6 C 0.6828(8) -0.2029(9) 0.1748(6) 0.034(3) Uani 1 1 d . . .
C7 C 0.7413(10) -0.3079(9) 0.2132(8) 0.049(4) Uani 1 1 d . . .
H7 H 0.7895 -0.2936 0.2451 0.058 Uiso 1 1 calc R . .
C8 C 0.6721(12) -0.3921(12) 0.2641(10) 0.089(6) Uani 1 1 d . . .
H8A H 0.6292 -0.4141 0.2338 0.133 Uiso 1 1 calc R . .
H8B H 0.6288 -0.3612 0.2982 0.133 Uiso 1 1 calc R . .
H8C H 0.7148 -0.4541 0.2926 0.133 Uiso 1 1 calc R . .
C9 C 0.8042(12) -0.3511(13) 0.1573(10) 0.093(6) Uani 1 1 d . . .
H9A H 0.7591 -0.3653 0.1246 0.140 Uiso 1 1 calc R . .
H9B H 0.8441 -0.4172 0.1830 0.140 Uiso 1 1 calc R . .
H9C H 0.8505 -0.2988 0.1279 0.140 Uiso 1 1 calc R . .
C10 C 0.7225(9) 0.0943(9) 0.0938(8) 0.045(3) Uani 1 1 d . . .
H10 H 0.7831 0.0842 0.1234 0.053 Uiso 1 1 calc R . .
C11 C 0.7594(15) 0.1176(15) 0.0173(11) 0.111(7) Uani 1 1 d . . .
H11A H 0.7148 0.0904 -0.0090 0.167 Uiso 1 1 calc R . .
H11B H 0.8288 0.0835 0.0141 0.167 Uiso 1 1 calc R . .
H11C H 0.7597 0.1947 -0.0054 0.167 Uiso 1 1 calc R . .
C12 C 0.6539(12) 0.1856(12) 0.1068(13) 0.116(8) Uani 1 1 d . . .
H12A H 0.6900 0.2500 0.0899 0.173 Uiso 1 1 calc R . .
H12B H 0.6341 0.1695 0.1597 0.173 Uiso 1 1 calc R . .
H12C H 0.5928 0.1970 0.0792 0.173 Uiso 1 1 calc R . .
C13 C 0.7446(9) 0.0846(9) 0.3623(7) 0.036(3) Uani 1 1 d . . .
C14 C 0.7509(9) 0.1549(9) 0.4054(7) 0.041(3) Uani 1 1 d . . .
C15 C 0.6664(10) 0.1787(10) 0.4490(8) 0.050(4) Uani 1 1 d . . .
H15 H 0.6723 0.2222 0.4790 0.060 Uiso 1 1 calc R . .
C16 C 0.5739(11) 0.1400(12) 0.4491(8) 0.062(4) Uani 1 1 d . . .
H16 H 0.5156 0.1576 0.4777 0.074 Uiso 1 1 calc R . .
C17 C 0.5697(10) 0.0750(12) 0.4064(8) 0.060(4) Uani 1 1 d . . .
H17 H 0.5062 0.0480 0.4073 0.072 Uiso 1 1 calc R . .
C18 C 0.6507(9) 0.0449(10) 0.3614(8) 0.048(3) Uani 1 1 d . . .
C19 C 0.6430(9) -0.0296(11) 0.3183(8) 0.053(4) Uani 1 1 d . . .
H19 H 0.6872 -0.0058 0.2716 0.064 Uiso 1 1 calc R . .
C20 C 0.5361(9) -0.0329(14) 0.2966(9) 0.076(5) Uani 1 1 d . . .
H20A H 0.4956 -0.0733 0.3399 0.115 Uiso 1 1 calc R . .
H20B H 0.5404 -0.0673 0.2579 0.115 Uiso 1 1 calc R . .
H20C H 0.5036 0.0398 0.2779 0.115 Uiso 1 1 calc R . .
C21 C 0.6858(11) -0.1430(11) 0.3616(9) 0.066(4) Uani 1 1 d . . .
H21A H 0.7598 -0.1451 0.3633 0.098 Uiso 1 1 calc R . .
H21B H 0.6708 -0.1931 0.3368 0.098 Uiso 1 1 calc R . .
H21C H 0.6541 -0.1628 0.4121 0.098 Uiso 1 1 calc R . .
C22 C 0.8522(10) 0.1948(10) 0.4080(7) 0.048(3) Uani 1 1 d . . .
H22 H 0.8856 0.2111 0.3569 0.058 Uiso 1 1 calc R . .
C23 C 0.8454(13) 0.2965(11) 0.4291(9) 0.079(5) Uani 1 1 d . . .
H23A H 0.8028 0.3525 0.3950 0.119 Uiso 1 1 calc R . .
H23B H 0.9139 0.3190 0.4260 0.119 Uiso 1 1 calc R . .
H23C H 0.8151 0.2835 0.4797 0.119 Uiso 1 1 calc R . .
C24 C 0.9228(10) 0.1078(11) 0.4584(7) 0.058(4) Uani 1 1 d . . .
H24A H 0.8948 0.0919 0.5098 0.087 Uiso 1 1 calc R . .
H24B H 0.9906 0.1326 0.4541 0.087 Uiso 1 1 calc R . .
H24C H 0.9283 0.0434 0.4434 0.087 Uiso 1 1 calc R . .
C25 C 1.1932(8) 0.1009(9) 0.3218(7) 0.037(3) Uani 1 1 d . . .
C26 C 1.1469(9) 0.2030(10) 0.3171(8) 0.050(4) Uani 1 1 d . . .
H26 H 1.1045 0.2394 0.2778 0.060 Uiso 1 1 calc R . .
C27 C 1.1618(12) 0.2512(12) 0.3683(9) 0.065(4) Uani 1 1 d . . .
H27 H 1.1318 0.3213 0.3638 0.079 Uiso 1 1 calc R . .
C28 C 1.2225(11) 0.1952(13) 0.4278(8) 0.061(4) Uani 1 1 d . . .
H28 H 1.2341 0.2289 0.4628 0.073 Uiso 1 1 calc R . .
C29 C 1.2645(10) 0.0949(11) 0.4360(8) 0.053(4) Uani 1 1 d . . .
H29 H 1.3027 0.0569 0.4775 0.063 Uiso 1 1 calc R . .
C30 C 1.2508(10) 0.0495(10) 0.3833(8) 0.047(3) Uani 1 1 d . . .
H30 H 1.2818 -0.0204 0.3884 0.056 Uiso 1 1 calc R . .
C31 C 1.2595(8) 0.1062(9) 0.1732(7) 0.035(3) Uani 1 1 d . . .
C32 C 1.3156(8) 0.1899(9) 0.1724(8) 0.046(3) Uani 1 1 d . . .
H32 H 1.3166 0.2096 0.2160 0.055 Uiso 1 1 calc R . .
C33 C 1.3694(10) 0.2433(11) 0.1081(8) 0.057(4) Uani 1 1 d . . .
H33 H 1.4077 0.2995 0.1074 0.068 Uiso 1 1 calc R . .
C34 C 1.3674(9) 0.2152(10) 0.0455(8) 0.051(4) Uani 1 1 d . . .
H34 H 1.4021 0.2538 0.0008 0.061 Uiso 1 1 calc R . .
C35 C 1.3146(9) 0.1298(10) 0.0467(7) 0.047(3) Uani 1 1 d . . .
H35 H 1.3165 0.1083 0.0037 0.056 Uiso 1 1 calc R . .
C36 C 1.2609(8) 0.0779(9) 0.1089(7) 0.038(3) Uani 1 1 d . . .
H36 H 1.2236 0.0214 0.1088 0.046 Uiso 1 1 calc R . .
C37 C 1.2267(8) -0.0977(9) 0.2863(6) 0.032(3) Uani 1 1 d . . .
C38 C 1.3250(8) -0.1260(9) 0.2626(7) 0.036(3) Uani 1 1 d . . .
H38 H 1.3629 -0.0742 0.2272 0.044 Uiso 1 1 calc R . .
C39 C 1.3681(10) -0.2290(11) 0.2901(8) 0.056(4) Uani 1 1 d . . .
H39 H 1.4358 -0.2485 0.2742 0.067 Uiso 1 1 calc R . .
C40 C 1.3114(11) -0.3042(11) 0.3415(8) 0.058(4) Uani 1 1 d . . .
H40 H 1.3398 -0.3758 0.3603 0.069 Uiso 1 1 calc R . .
C41 C 1.2117(9) -0.2738(10) 0.3656(7) 0.044(3) Uani 1 1 d . . .
H41 H 1.1741 -0.3246 0.4020 0.053 Uiso 1 1 calc R . .
C42 C 1.1684(8) -0.1721(9) 0.3372(6) 0.029(3) Uani 1 1 d . . .
C43 C 1.0560(8) -0.1518(9) 0.3600(7) 0.038(3) Uani 1 1 d . . .
H43A H 1.0404 -0.2017 0.4097 0.046 Uiso 1 1 calc R . .
H43B H 1.0429 -0.0786 0.3633 0.046 Uiso 1 1 calc R . .
C44 C 0.9980(10) -0.2700(10) 0.3058(9) 0.054(3) Uani 1 1 d U . .
C45 C 1.0417(10) -0.2950(10) 0.2445(9) 0.056(3) Uani 1 1 d U . .
C46 C 1.0476(14) -0.4012(12) 0.2430(10) 0.087(5) Uani 1 1 d U . .
H46 H 1.0809 -0.4209 0.2023 0.104 Uiso 1 1 calc R . .
C47 C 1.0019(17) -0.4771(13) 0.3044(13) 0.113(6) Uani 1 1 d U . .
H47 H 1.0059 -0.5488 0.3045 0.136 Uiso 1 1 calc R . .
C48 C 0.9521(16) -0.4508(13) 0.3639(12) 0.101(5) Uani 1 1 d U . .
H48 H 0.9162 -0.5017 0.4016 0.121 Uiso 1 1 calc R . .
C49 C 0.9548(13) -0.3512(11) 0.3679(11) 0.074(4) Uani 1 1 d U . .
C50 C 0.9050(13) -0.3296(14) 0.4351(10) 0.096(6) Uani 1 1 d . . .
H50A H 0.8432 -0.3670 0.4504 0.145 Uiso 1 1 calc R . .
H50B H 0.8868 -0.2529 0.4244 0.145 Uiso 1 1 calc R . .
H50C H 0.9519 -0.3545 0.4749 0.145 Uiso 1 1 calc R . .
C51 C 1.0911(11) -0.2118(13) 0.1804(8) 0.072(5) Uani 1 1 d . . .
H51A H 1.0391 -0.1552 0.1576 0.108 Uiso 1 1 calc R . .
H51B H 1.1232 -0.2449 0.1437 0.108 Uiso 1 1 calc R . .
H51C H 1.1430 -0.1817 0.1987 0.108 Uiso 1 1 calc R . .
C52 C 0.9253(8) 0.2529(9) 0.0993(8) 0.040(3) Uani 1 1 d . . .
C53 C 0.8616(10) 0.3356(9) 0.1167(8) 0.044(3) Uani 1 1 d . . .
C54 C 0.8442(11) 0.4292(11) 0.0600(9) 0.062(4) Uani 1 1 d . . .
H54 H 0.8044 0.4873 0.0710 0.075 Uiso 1 1 calc R . .
C55 C 0.8822(10) 0.4422(10) -0.0121(9) 0.051(4) Uani 1 1 d . . .
C56 C 0.9427(9) 0.3601(12) -0.0261(8) 0.056(4) Uani 1 1 d . . .
H56 H 0.9715 0.3702 -0.0752 0.067 Uiso 1 1 calc R . .
C57 C 0.9656(10) 0.2616(11) 0.0267(8) 0.049(3) Uani 1 1 d . . .
C58 C 1.0276(10) 0.1720(11) 0.0079(8) 0.066(4) Uani 1 1 d . . .
H58A H 1.0983 0.1698 0.0199 0.099 Uiso 1 1 calc R . .
H58B H 1.0258 0.1822 -0.0451 0.099 Uiso 1 1 calc R . .
H58C H 0.9998 0.1050 0.0365 0.099 Uiso 1 1 calc R . .
C59 C 0.8225(13) 0.3224(12) 0.1944(9) 0.087(6) Uani 1 1 d . . .
H59A H 0.8707 0.3474 0.2194 0.130 Uiso 1 1 calc R . .
H59B H 0.8147 0.2470 0.2202 0.130 Uiso 1 1 calc R . .
H59C H 0.7562 0.3639 0.1949 0.130 Uiso 1 1 calc R . .
C60 C 0.8652(11) 0.5475(10) -0.0747(8) 0.071(5) Uani 1 1 d . . .
H60A H 0.9310 0.5752 -0.0941 0.107 Uiso 1 1 calc R . .
H60B H 0.8219 0.5991 -0.0554 0.107 Uiso 1 1 calc R . .
H60C H 0.8318 0.5353 -0.1144 0.107 Uiso 1 1 calc R . .
Lu Lu 0.90234(4) -0.02277(4) 0.24347(3) 0.03048(18) Uani 1 1 d . . .
N1 N 0.9502(7) 0.1553(7) 0.1571(5) 0.033(2) Uani 1 1 d . . .
N2 N 1.0398(7) 0.1505(7) 0.1757(5) 0.033(2) Uani 1 1 d . . .
N3 N 1.0622(6) 0.0533(7) 0.2276(5) 0.034(2) Uani 1 1 d . . .
N4 N 0.8257(6) -0.1008(7) 0.1825(5) 0.037(2) Uani 1 1 d . . .
H4A H 0.8711 -0.1441 0.1668 0.045 Uiso 1 1 calc R . .
N5 N 0.8298(6) 0.0537(8) 0.3209(5) 0.042(3) Uani 1 1 d . . .
H5A H 0.8804 0.0799 0.3338 0.051 Uiso 1 1 calc R . .
N6 N 0.9887(7) -0.1644(7) 0.3086(5) 0.037(2) Uani 1 1 d . . .
P1 P 1.1813(2) 0.0414(2) 0.25262(17) 0.0316(7) Uani 1 1 d . . .

loop_
_atom_site_aniso_label
_atom_site_aniso_U_11
_atom_site_aniso_U_22
_atom_site_aniso_U_33
_atom_site_aniso_U_23
_atom_site_aniso_U_13
_atom_site_aniso_U_12
C1 0.047(7) 0.039(7) 0.032(7) -0.014(6) -0.007(6) -0.003(6)
C2 0.035(7) 0.046(7) 0.038(8) -0.017(6) -0.005(6) -0.006(6)
C3 0.039(7) 0.045(8) 0.054(9) -0.015(7) -0.008(7) -0.002(6)
C4 0.023(6) 0.064(9) 0.036(8) -0.023(7) 0.002(6) -0.004(6)
C5 0.044(8) 0.060(9) 0.044(8) -0.026(7) -0.006(7) -0.017(7)
C6 0.037(7) 0.037(7) 0.025(7) -0.004(6) 0.001(6) -0.013(5)
C7 0.052(8) 0.033(7) 0.069(10) -0.020(7) -0.037(8) 0.000(6)
C8 0.086(12) 0.054(10) 0.104(15) 0.012(10) -0.021(11) -0.007(8)
C9 0.083(12) 0.092(13) 0.108(15) -0.046(12) -0.028(11) 0.034(10)
C10 0.037(7) 0.038(7) 0.057(10) -0.009(7) -0.013(7) -0.002(6)
C11 0.147(18) 0.113(15) 0.096(15) -0.046(13) 0.023(14) -0.088(13)
C12 0.076(12) 0.063(11) 0.22(3) -0.062(14) 0.019(14) -0.019(9)
C13 0.039(7) 0.037(7) 0.033(7) -0.012(6) -0.004(6) -0.003(5)
C14 0.048(8) 0.030(7) 0.047(8) -0.012(6) -0.010(7) -0.006(6)
C15 0.055(9) 0.052(8) 0.053(9) -0.036(8) 0.008(8) -0.001(7)
C16 0.055(9) 0.080(11) 0.058(10) -0.036(9) 0.004(8) -0.004(8)
C17 0.027(7) 0.086(11) 0.070(11) -0.028(10) -0.004(8) -0.008(7)
C18 0.033(7) 0.056(8) 0.057(9) -0.016(7) -0.017(7) -0.005(6)
C19 0.035(7) 0.084(11) 0.058(10) -0.040(9) 0.001(7) -0.021(7)
C20 0.034(8) 0.143(15) 0.075(11) -0.061(11) 0.007(8) -0.033(9)
C21 0.074(10) 0.063(10) 0.072(11) -0.038(9) 0.006(9) -0.014(8)
C22 0.063(9) 0.059(9) 0.030(7) -0.017(7) -0.009(7) -0.022(7)
C23 0.111(13) 0.060(10) 0.079(12) -0.029(9) 0.002(10) -0.037(9)
C24 0.057(9) 0.080(10) 0.037(8) -0.007(8) -0.014(7) -0.028(8)
C25 0.029(6) 0.040(7) 0.043(8) -0.017(6) 0.008(6) -0.001(5)
C26 0.042(8) 0.061(9) 0.057(9) -0.034(8) -0.006(7) 0.002(7)
C27 0.082(11) 0.058(9) 0.071(11) -0.041(9) 0.006(10) -0.012(8)
C28 0.063(10) 0.093(12) 0.045(9) -0.038(9) 0.002(8) -0.033(9)
C29 0.051(9) 0.055(9) 0.052(10) -0.014(8) -0.014(7) -0.004(7)
C30 0.052(8) 0.034(7) 0.050(9) -0.007(7) -0.005(7) -0.009(6)
C31 0.026(6) 0.034(7) 0.047(8) -0.017(6) 0.001(6) 0.004(5)
C32 0.037(7) 0.042(7) 0.063(10) -0.022(7) 0.001(7) -0.006(6)
C33 0.044(8) 0.060(9) 0.053(10) 0.003(8) 0.006(8) -0.019(7)
C34 0.027(7) 0.057(9) 0.049(9) 0.008(8) 0.004(7) -0.003(6)
C35 0.038(7) 0.063(9) 0.035(8) -0.011(7) 0.002(6) -0.001(7)
C36 0.027(6) 0.040(7) 0.050(9) -0.019(7) -0.002(6) 0.000(5)
C37 0.031(6) 0.038(7) 0.030(7) -0.014(6) -0.005(6) -0.007(5)
C38 0.020(6) 0.042(7) 0.049(8) -0.018(6) -0.003(6) 0.003(5)
C39 0.042(8) 0.058(9) 0.065(10) -0.021(8) 0.002(8) 0.006(7)
C40 0.064(10) 0.053(9) 0.059(10) -0.021(8) -0.020(8) 0.004(8)
C41 0.040(7) 0.043(8) 0.051(9) -0.015(7) -0.006(7) -0.001(6)
C42 0.033(6) 0.032(6) 0.025(7) -0.013(6) -0.010(5) 0.005(5)
C43 0.042(7) 0.031(7) 0.038(8) -0.002(6) -0.010(6) -0.005(5)
C44 0.055(8) 0.037(7) 0.077(9) -0.023(6) -0.026(7) 0.004(6)
C45 0.049(8) 0.044(6) 0.085(9) -0.034(7) -0.040(7) 0.017(6)
C46 0.142(13) 0.056(8) 0.085(10) -0.046(8) -0.080(9) 0.025(8)
C47 0.179(18) 0.036(8) 0.126(15) -0.017(8) -0.079(12) 0.017(9)
C48 0.155(16) 0.042(8) 0.106(12) -0.004(8) -0.068(10) -0.017(9)
C49 0.096(11) 0.037(7) 0.087(10) -0.003(7) -0.048(8) -0.006(7)
C50 0.101(14) 0.110(15) 0.072(13) -0.002(12) -0.005(11) -0.057(11)
C51 0.061(10) 0.113(13) 0.065(11) -0.062(11) -0.001(9) -0.005(9)
C52 0.026(6) 0.041(7) 0.057(9) -0.017(7) -0.009(6) -0.008(5)
C53 0.066(9) 0.020(6) 0.045(9) -0.010(6) -0.004(7) -0.001(6)
C54 0.073(10) 0.046(9) 0.083(12) -0.045(9) 0.006(9) -0.001(7)
C55 0.053(9) 0.036(8) 0.064(11) -0.011(8) -0.022(8) -0.002(6)
C56 0.038(8) 0.072(10) 0.050(9) -0.003(8) -0.010(7) -0.008(7)
C57 0.045(8) 0.062(9) 0.044(9) -0.016(8) -0.008(7) -0.017(7)
C58 0.065(10) 0.071(10) 0.057(10) -0.024(9) -0.008(8) 0.025(8)
C59 0.134(16) 0.055(10) 0.057(11) -0.011(9) -0.008(11) 0.032(10)
C60 0.086(11) 0.052(9) 0.064(11) 0.009(8) -0.028(9) -0.010(8)
Lu 0.0256(3) 0.0332(3) 0.0339(3) -0.0098(2) -0.0047(2) -0.00710(19)
N1 0.026(5) 0.039(6) 0.036(6) -0.015(5) -0.006(5) -0.004(4)
N2 0.043(6) 0.026(5) 0.034(6) -0.014(5) -0.011(5) 0.001(4)
N3 0.031(5) 0.030(5) 0.041(6) -0.009(5) -0.008(5) -0.002(4)
N4 0.026(5) 0.045(6) 0.048(7) -0.022(5) -0.017(5) -0.004(4)
N5 0.019(5) 0.071(7) 0.044(7) -0.024(6) -0.005(5) -0.015(5)
N6 0.032(5) 0.040(6) 0.042(6) -0.010(5) -0.012(5) -0.010(4)
P1 0.0258(16) 0.0352(17) 0.0342(19) -0.0088(15) -0.0053(14) -0.0069(13)

loop_
_atom_type_symbol
_atom_type_description
_atom_type_scat_dispersion_real
_atom_type_scat_dispersion_imag
_atom_type_scat_source
C C 0.0033 0.0016 'International Tables Vol C Tables 4.2.6.8 and 6.1.1.4'
H H 0.0000 0.0000 'International Tables Vol C Tables 4.2.6.8 and 6.1.1.4'
N N 0.0061 0.0033 'International Tables Vol C Tables 4.2.6.8 and 6.1.1.4'
P P 0.1023 0.0942 'International Tables Vol C Tables 4.2.6.8 and 6.1.1.4'
Lu Lu -0.4720 5.8584 'International Tables Vol C Tables 4.2.6.8 and 6.1.1.4'

loop_
_geom_angle_atom_site_label_1
_geom_angle_atom_site_label_2
_geom_angle_atom_site_label_3
_geom_angle
_geom_angle_site_symmetry_1
_geom_angle_site_symmetry_3
_geom_angle_publ_flag
N4 C1 C6 124.5(10) . . ?
N4 C1 C2 118.1(10) . . ?
C6 C1 C2 117.4(10) . . ?
C3 C2 C1 119.9(11) . . ?
C3 C2 C10 119.2(11) . . ?
C1 C2 C10 120.7(10) . . ?
C4 C3 C2 120.7(12) . . ?
C3 C4 C5 120.9(11) . . ?
C4 C5 C6 120.7(11) . . ?
C5 C6 C1 120.3(11) . . ?
C5 C6 C7 120.2(10) . . ?
C1 C6 C7 119.4(10) . . ?
C9 C7 C6 110.4(11) . . ?
C9 C7 C8 110.6(12) . . ?
C6 C7 C8 113.4(11) . . ?
C11 C10 C12 111.4(15) . . ?
C11 C10 C2 109.6(12) . . ?
C12 C10 C2 113.9(11) . . ?
N5 C13 C18 118.6(11) . . ?
N5 C13 C14 121.9(10) . . ?
C18 C13 C14 119.5(11) . . ?
C15 C14 C13 120.2(11) . . ?
C15 C14 C22 120.1(12) . . ?
C13 C14 C22 119.5(11) . . ?
C16 C15 C14 121.0(13) . . ?
C17 C16 C15 117.5(13) . . ?
C16 C17 C18 126.0(13) . . ?
C17 C18 C13 115.8(12) . . ?
C17 C18 C19 123.8(12) . . ?
C13 C18 C19 120.4(12) . . ?
C18 C19 C20 115.0(11) . . ?
C18 C19 C21 110.1(11) . . ?
C20 C19 C21 109.3(12) . . ?
C14 C22 C23 115.1(12) . . ?
C14 C22 C24 111.2(10) . . ?
C23 C22 C24 110.2(11) . . ?
C26 C25 C30 116.5(12) . . ?
C26 C25 P1 121.5(10) . . ?
C30 C25 P1 122.0(9) . . ?
C27 C26 C25 121.1(14) . . ?
C26 C27 C28 119.0(14) . . ?
C29 C28 C27 121.6(14) . . ?
C28 C29 C30 118.4(14) . . ?
C29 C30 C25 123.3(12) . . ?
C36 C31 C32 118.8(11) . . ?
C36 C31 P1 119.6(9) . . ?
C32 C31 P1 121.5(10) . . ?
C33 C32 C31 119.8(14) . . ?
C34 C33 C32 119.9(13) . . ?
C33 C34 C35 120.4(12) . . ?
C36 C35 C34 120.2(13) . . ?
C35 C36 C31 120.8(12) . . ?
C38 C37 C42 121.4(10) . . ?
C38 C37 P1 116.6(8) . . ?
C42 C37 P1 121.9(8) . . ?
C39 C38 C37 120.2(11) . . ?
C38 C39 C40 119.3(12) . . ?
C39 C40 C41 119.8(12) . . ?
C42 C41 C40 120.8(12) . . ?
C41 C42 C37 118.5(11) . . ?
C41 C42 C43 116.2(10) . . ?
C37 C42 C43 125.2(10) . . ?
N6 C43 C42 112.8(10) . . ?
C45 C44 N6 121.5(13) . . ?
C45 C44 C49 120.1(13) . . ?
N6 C44 C49 118.3(14) . . ?
C44 C45 C46 119.9(16) . . ?
C44 C45 C51 120.6(12) . . ?
C46 C45 C51 119.3(16) . . ?
C45 C46 C47 117.7(17) . . ?
C48 C47 C46 122.5(17) . . ?
C49 C48 C47 119(2) . . ?
C48 C49 C44 120.0(19) . . ?
C48 C49 C50 116.7(18) . . ?
C44 C49 C50 123.1(14) . . ?
C53 C52 C57 122.3(12) . . ?
C53 C52 N1 119.6(12) . . ?
C57 C52 N1 118.1(11) . . ?
C54 C53 C52 117.1(13) . . ?
C54 C53 C59 122.8(12) . . ?
C52 C53 C59 119.9(12) . . ?
C53 C54 C55 122.8(12) . . ?
C56 C55 C54 117.8(13) . . ?
C56 C55 C60 119.4(14) . . ?
C54 C55 C60 122.6(13) . . ?
C55 C56 C57 124.5(14) . . ?
C56 C57 C52 115.3(13) . . ?
C56 C57 C58 122.6(13) . . ?
C52 C57 C58 122.1(12) . . ?
N5 Lu N6 105.7(4) . . ?
N5 Lu N4 125.7(3) . . ?
N6 Lu N4 96.5(3) . . ?
N5 Lu N3 96.5(3) . . ?
N6 Lu N3 83.4(3) . . ?
N4 Lu N3 135.5(3) . . ?
N5 Lu N1 90.0(3) . . ?
N6 Lu N1 133.9(3) . . ?
N4 Lu N1 109.1(3) . . ?
N3 Lu N1 51.4(3) . . ?
N2 N1 C52 111.0(9) . . ?
N2 N1 Lu 98.6(6) . . ?
C52 N1 Lu 150.4(7) . . ?
N1 N2 N3 108.8(8) . . ?
N2 N3 P1 110.9(7) . . ?
N2 N3 Lu 101.0(6) . . ?
P1 N3 Lu 148.1(5) . . ?
C1 N4 Lu 143.0(8) . . ?
C13 N5 Lu 153.2(7) . . ?
C44 N6 C43 111.8(9) . . ?
C44 N6 Lu 130.5(8) . . ?
C43 N6 Lu 117.4(7) . . ?
N3 P1 C25 113.3(5) . . ?
N3 P1 C31 108.3(5) . . ?
C25 P1 C31 107.5(6) . . ?
N3 P1 C37 109.4(5) . . ?
C25 P1 C37 108.8(5) . . ?
C31 P1 C37 109.5(5) . . ?

loop_
_geom_bond_atom_site_label_1
_geom_bond_atom_site_label_2
_geom_bond_distance
_geom_bond_site_symmetry_2
_geom_bond_publ_flag
C1 N4 1.412(13) . ?
C1 C6 1.415(15) . ?
C1 C2 1.428(15) . ?
C2 C3 1.401(15) . ?
C2 C10 1.530(16) . ?
C3 C4 1.354(16) . ?
C4 C5 1.374(16) . ?
C5 C6 1.390(15) . ?
C6 C7 1.514(15) . ?
C7 C9 1.503(19) . ?
C7 C8 1.555(18) . ?
C10 C11 1.44(2) . ?
C10 C12 1.498(19) . ?
C13 N5 1.408(14) . ?
C13 C18 1.413(15) . ?
C13 C14 1.444(16) . ?
C14 C15 1.393(16) . ?
C14 C22 1.512(16) . ?
C15 C16 1.385(18) . ?
C16 C17 1.375(19) . ?
C17 C18 1.407(17) . ?
C18 C19 1.495(18) . ?
C19 C20 1.525(16) . ?
C19 C21 1.541(18) . ?
C22 C23 1.521(17) . ?
C22 C24 1.533(16) . ?
C25 C26 1.402(16) . ?
C25 C30 1.405(17) . ?
C25 P1 1.771(13) . ?
C26 C27 1.371(18) . ?
C27 C28 1.412(19) . ?
C28 C29 1.350(18) . ?
C29 C30 1.366(18) . ?
C31 C36 1.393(16) . ?
C31 C32 1.409(15) . ?
C31 P1 1.785(12) . ?
C32 C33 1.384(17) . ?
C33 C34 1.367(19) . ?
C34 C35 1.398(17) . ?
C35 C36 1.349(16) . ?
C37 C38 1.383(14) . ?
C37 C42 1.396(14) . ?
C37 P1 1.805(11) . ?
C38 C39 1.377(16) . ?
C39 C40 1.394(17) . ?
C40 C41 1.409(16) . ?
C41 C42 1.365(15) . ?
C42 C43 1.524(14) . ?
C43 N6 1.451(14) . ?
C44 C45 1.373(19) . ?
C44 N6 1.414(15) . ?
C44 C49 1.45(2) . ?
C45 C46 1.416(18) . ?
C45 C51 1.519(19) . ?
C46 C47 1.42(3) . ?
C47 C48 1.38(3) . ?
C48 C49 1.36(2) . ?
C49 C50 1.48(2) . ?
C52 C53 1.409(16) . ?
C52 C57 1.410(17) . ?
C52 N1 1.441(14) . ?
C53 C54 1.379(18) . ?
C53 C59 1.484(19) . ?
C54 C55 1.383(19) . ?
C55 C56 1.357(18) . ?
C55 C60 1.535(17) . ?
C56 C57 1.397(17) . ?
C57 C58 1.484(18) . ?
Lu N5 2.142(10) . ?
Lu N6 2.165(9) . ?
Lu N4 2.175(9) . ?
Lu N3 2.407(9) . ?
Lu N1 2.532(9) . ?
N1 N2 1.261(11) . ?
N2 N3 1.377(11) . ?
N3 P1 1.669(9) . ?
